data_7220598
loop_
_publ_author_name
'Liu, Kang'
'Ma, Benhua'
'Guo, Xiaolei'
'Ma, Dingxuan'
'Meng, Lingkun'
'Zeng, Guang'
'Yang, Fen'
'Li, Guanghua'
'Shi, Zhan'
'Feng, Shouhua'

_publ_section_title
;
 Syntheses, structures, luminescence and magnetic properties of eleven
 coordination polymers constructed by a N,N&#x2032;-sulfuryldiimidazole
 ligand
;
_journal_issue 27
_journal_name_full CrystEngComm
_journal_page_first 5054
_journal_paper_doi 10.1039/C5CE00807G
_journal_volume 17
_journal_year 2015
_chemical_formula_moiety 'C9 H12 Cu0.50 N5 O6 S'
_chemical_formula_sum 'C9 H12 Cu0.5 N5 O6 S'
_chemical_formula_weight 350.07
_chemical_melting_point ?
_chemical_name_systematic
; 
 ? 
;
_space_group_IT_number 15
_symmetry_cell_setting monoclinic
_symmetry_space_group_name_Hall '-C 2yc'
_symmetry_space_group_name_H-M 'C 1 2/c 1'
_atom_sites_solution_hydrogens geom
_atom_sites_solution_primary direct
_atom_sites_solution_secondary difmap
_audit_creation_method SHELXL-97
_audit_update_record
;
2015-05-26 deposited with the CCDC.
2015-06-01 downloaded from the CCDC.
;
_cell_angle_alpha 90.00
_cell_angle_beta 112.229(3)
_cell_angle_gamma 90.00
_cell_formula_units_Z 8
_cell_length_a 13.8786(8)
_cell_length_b 13.6808(6)
_cell_length_c 16.6792(11)
_cell_measurement_reflns_used 2578
_cell_measurement_temperature 293(2)
_cell_measurement_theta_max 24.97
_cell_measurement_theta_min 2.17
_cell_volume 2931.5(3)
_computing_cell_refinement 'Bruker SMART'
_computing_data_collection 'Bruker SMART'
_computing_data_reduction 'Bruker SMART'
_computing_molecular_graphics SHELXP-97
_computing_publication_material SHELXTL
_computing_structure_refinement 'SHELXL-97 (Sheldrick, 1997)'
_computing_structure_solution 'SHELXS-97 (Sheldrick, 1990)'
_diffrn_ambient_temperature 293(2)
_diffrn_detector_area_resol_mean 9.00cm
_diffrn_measured_fraction_theta_full 0.998
_diffrn_measured_fraction_theta_max 0.998
_diffrn_measurement_device_type 'CCD area detector'
_diffrn_measurement_method 'phi and omega scans'
_diffrn_radiation_monochromator graphite
_diffrn_radiation_source 'fine-focus sealed tube'
_diffrn_radiation_type MoK\a
_diffrn_radiation_wavelength 0.71073
_diffrn_reflns_av_R_equivalents 0.0517
_diffrn_reflns_av_sigmaI/netI 0.0338
_diffrn_reflns_limit_h_max 16
_diffrn_reflns_limit_h_min -16
_diffrn_reflns_limit_k_max 16
_diffrn_reflns_limit_k_min -16
_diffrn_reflns_limit_l_max 10
_diffrn_reflns_limit_l_min -19
_diffrn_reflns_number 8120
_diffrn_reflns_theta_full 24.97
_diffrn_reflns_theta_max 24.97
_diffrn_reflns_theta_min 2.17
_diffrn_standards_decay_% none
_diffrn_standards_interval_count none
_diffrn_standards_interval_time none
_diffrn_standards_number none
_exptl_absorpt_coefficient_mu 0.962
_exptl_absorpt_correction_T_max 0.784
_exptl_absorpt_correction_T_min 0.711
_exptl_absorpt_correction_type empirical
_exptl_absorpt_process_details SADABS
_exptl_crystal_colour blue
_exptl_crystal_density_diffrn 1.586
_exptl_crystal_density_meas ?
_exptl_crystal_density_method 'not measured'
_exptl_crystal_description block
_exptl_crystal_F_000 1436
_exptl_crystal_size_max 0.38
_exptl_crystal_size_mid 0.32
_exptl_crystal_size_min 0.24
_refine_diff_density_max 0.664
_refine_diff_density_min -0.535
_refine_diff_density_rms 0.081
_refine_ls_extinction_method none
_refine_ls_goodness_of_fit_ref 1.067
_refine_ls_hydrogen_treatment constr
_refine_ls_matrix_type full
_refine_ls_number_parameters 200
_refine_ls_number_reflns 2578
_refine_ls_number_restraints 6
_refine_ls_restrained_S_all 1.073
_refine_ls_R_factor_all 0.0456
_refine_ls_R_factor_gt 0.0385
_refine_ls_shift/su_max 0.000
_refine_ls_shift/su_mean 0.000
_refine_ls_structure_factor_coef Fsqd
_refine_ls_weighting_details 'calc w=1/[\s^2^(Fo^2^)+(0.0471P)^2^+6.9422P] where P=(Fo^2^+2Fc^2^)/3'
_refine_ls_weighting_scheme calc
_refine_ls_wR_factor_gt 0.0992
_refine_ls_wR_factor_ref 0.1066
_reflns_number_gt 2234
_reflns_number_total 2578
_reflns_threshold_expression >2sigma(I)
_cod_data_source_file c5ce00807g3.cif
_cod_data_source_block sad
_cod_depositor_comments
;
The following automatic conversions were performed:

'_chemical_melting_point' value 'not measured' was changed to '?' -
the value is undefined or not given.

'_exptl_crystal_density_meas' value 'none' was changed to '?' - the
value is perceived as not measured.

Automatic conversion script
Id: cif_fix_values 3271 2015-04-21 07:52:19Z andrius 

 Adding full bibliography for 7220595--7220605.cif.
;
_cod_original_sg_symbol_Hall -C2yc
_cod_original_sg_symbol_H-M C2/c
_cod_original_formula_sum 'C9 H12 Cu0.50 N5 O6 S'
_cod_database_code 7220598

loop_
_symmetry_equiv_pos_as_xyz
'x, y, z'
'-x, y, -z+1/2'
'x+1/2, y+1/2, z'
'-x+1/2, y+1/2, -z+1/2'
'-x, -y, -z'
'x, -y, z-1/2'
'-x+1/2, -y+1/2, -z'
'x+1/2, -y+1/2, z-1/2'

loop_
_atom_site_label
_atom_site_type_symbol
_atom_site_fract_x
_atom_site_fract_y
_atom_site_fract_z
_atom_site_U_iso_or_equiv
_atom_site_adp_type
_atom_site_occupancy
_atom_site_symmetry_multiplicity
_atom_site_calc_flag
_atom_site_refinement_flags
Cu1 Cu 0.2500 0.2500 0.5000 0.02794(17) Uani 1 2 d S
S1 S 0.19013(5) 0.19578(5) 0.14810(4) 0.0328(2) Uani 1 1 d .
O1 O 0.17759(18) 0.09655(15) 0.16486(14) 0.0444(5) Uani 1 1 d .
O2 O 0.26311(17) 0.23246(18) 0.11539(14) 0.0447(5) Uani 1 1 d .
O3 O 0.20512(18) 0.08476(15) 0.46356(15) 0.0448(5) Uani 1 1 d .
O4 O 0.2734(3) -0.0532(3) 0.5133(2) 0.0984(13) Uani 1 1 d .
O5 O 0.2773(2) -0.00236(17) 0.39375(16) 0.0575(7) Uani 1 1 d .
O6 O 0.0000 0.0566(3) 0.2500 0.0742(11) Uani 1 2 d S
O7 O 0.0000 0.3600(4) 0.2500 0.1030(17) Uani 1 2 d S
N1 N 0.23035(17) 0.27638(18) 0.37602(14) 0.0296(5) Uani 1 1 d .
N2 N 0.21012(18) 0.25397(16) 0.24085(15) 0.0297(5) Uani 1 1 d .
N3 N 0.07425(18) 0.23769(17) 0.08289(15) 0.0317(5) Uani 1 1 d .
N4 N -0.09439(18) 0.26181(17) 0.02818(15) 0.0318(5) Uani 1 1 d .
N5 N 0.2534(2) 0.00921(17) 0.45728(16) 0.0383(6) Uani 1 1 d .
C1 C 0.2046(2) 0.2125(2) 0.31356(16) 0.0304(6) Uani 1 1 d .
H1A H 0.1853 0.1481 0.3178 0.036 Uiso 1 1 calc R
C2 C 0.2407(2) 0.3512(2) 0.26059(19) 0.0354(6) Uani 1 1 d .
H2A H 0.2507 0.3978 0.2239 0.043 Uiso 1 1 calc R
C3 C 0.2527(2) 0.3632(2) 0.34329(18) 0.0343(6) Uani 1 1 d .
H3A H 0.2729 0.4211 0.3744 0.041 Uiso 1 1 calc R
C4 C -0.0200(2) 0.2118(2) 0.08507(17) 0.0334(6) Uani 1 1 d .
H4B H -0.0295 0.1652 0.1220 0.040 Uiso 1 1 calc R
C5 C -0.0471(2) 0.3234(2) -0.01258(19) 0.0403(7) Uani 1 1 d .
H5A H -0.0823 0.3674 -0.0563 0.048 Uiso 1 1 calc R
C6 C 0.0566(2) 0.3102(2) 0.02017(19) 0.0392(7) Uani 1 1 d .
H6A H 0.1058 0.3424 0.0044 0.047 Uiso 1 1 calc R
C7 C 0.0000 -0.0310(5) 0.2500 0.0742(18) Uani 1 2 d S
C8 C 0.0192(5) -0.0875(5) 0.3309(4) 0.1008(17) Uani 1 1 d U
H8A H 0.0874 -0.1162 0.3503 0.121 Uiso 1 1 calc R
H8B H -0.0320 -0.1383 0.3197 0.121 Uiso 1 1 calc R
H8C H 0.0147 -0.0446 0.3748 0.121 Uiso 1 1 calc R
C9 C 0.0000 0.4490(5) 0.2500 0.0698(16) Uani 1 2 d S
C10 C 0.0117(6) 0.5071(5) 0.1797(4) 0.117(2) Uani 1 1 d .
H10A H 0.0633 0.4774 0.1621 0.141 Uiso 1 1 calc R
H10B H 0.0331 0.5723 0.1999 0.141 Uiso 1 1 calc R
H10C H -0.0536 0.5095 0.1312 0.141 Uiso 1 1 calc R

loop_
_atom_site_aniso_label
_atom_site_aniso_U_11
_atom_site_aniso_U_22
_atom_site_aniso_U_33
_atom_site_aniso_U_23
_atom_site_aniso_U_13
_atom_site_aniso_U_12
Cu1 0.0288(3) 0.0325(3) 0.0200(3) 0.00096(17) 0.00645(19) 0.00504(18)
S1 0.0332(4) 0.0386(4) 0.0271(4) -0.0033(3) 0.0121(3) 0.0011(3)
O1 0.0574(14) 0.0337(11) 0.0422(12) -0.0036(9) 0.0190(11) 0.0043(10)
O2 0.0388(12) 0.0612(14) 0.0408(12) -0.0066(10) 0.0225(10) -0.0031(10)
O3 0.0579(14) 0.0310(11) 0.0470(12) -0.0027(9) 0.0215(11) 0.0106(10)
O4 0.153(3) 0.080(2) 0.099(2) 0.0576(19) 0.088(2) 0.071(2)
O5 0.0854(18) 0.0510(14) 0.0490(14) -0.0062(11) 0.0400(13) 0.0091(13)
O6 0.069(3) 0.059(3) 0.096(3) 0.000 0.033(2) 0.000
O7 0.058(3) 0.088(4) 0.143(5) 0.000 0.015(3) 0.000
N1 0.0281(12) 0.0335(12) 0.0249(11) 0.0019(9) 0.0075(9) 0.0021(9)
N2 0.0305(12) 0.0335(13) 0.0234(11) 0.0005(9) 0.0083(10) 0.0005(9)
N3 0.0315(12) 0.0382(13) 0.0235(11) 0.0014(9) 0.0082(10) -0.0066(10)
N4 0.0343(13) 0.0357(12) 0.0241(11) 0.0003(9) 0.0096(10) -0.0073(10)
N5 0.0491(15) 0.0298(13) 0.0386(14) 0.0023(11) 0.0195(12) 0.0087(11)
C1 0.0336(14) 0.0296(13) 0.0255(13) 0.0038(11) 0.0084(11) 0.0030(11)
C2 0.0398(15) 0.0328(14) 0.0329(15) 0.0029(12) 0.0129(12) -0.0039(12)
C3 0.0414(16) 0.0293(14) 0.0309(14) -0.0006(11) 0.0124(12) -0.0029(12)
C4 0.0329(15) 0.0389(15) 0.0277(14) 0.0020(12) 0.0105(12) -0.0078(12)
C5 0.0399(16) 0.0417(17) 0.0350(15) 0.0125(13) 0.0092(13) -0.0078(13)
C6 0.0406(16) 0.0418(16) 0.0328(15) 0.0080(13) 0.0113(13) -0.0103(13)
C7 0.036(3) 0.066(4) 0.116(5) 0.000 0.023(3) 0.000
C8 0.0981(19) 0.0996(19) 0.1035(19) 0.0034(10) 0.0366(11) -0.0021(10)
C9 0.047(3) 0.081(4) 0.075(4) 0.000 0.016(3) 0.000
C10 0.153(6) 0.138(6) 0.082(4) 0.030(4) 0.067(4) 0.037(5)

loop_
_atom_type_symbol
_atom_type_description
_atom_type_scat_dispersion_real
_atom_type_scat_dispersion_imag
_atom_type_scat_source
C C 0.0033 0.0016 'International Tables Vol C Tables 4.2.6.8 and 6.1.1.4'
H H 0.0000 0.0000 'International Tables Vol C Tables 4.2.6.8 and 6.1.1.4'
N N 0.0061 0.0033 'International Tables Vol C Tables 4.2.6.8 and 6.1.1.4'
O O 0.0106 0.0060 'International Tables Vol C Tables 4.2.6.8 and 6.1.1.4'
S S 0.1246 0.1234 'International Tables Vol C Tables 4.2.6.8 and 6.1.1.4'
Cu Cu 0.3201 1.2651 'International Tables Vol C Tables 4.2.6.8 and 6.1.1.4'

loop_
_geom_angle_atom_site_label_1
_geom_angle_atom_site_label_2
_geom_angle_atom_site_label_3
_geom_angle
_geom_angle_site_symmetry_1
_geom_angle_site_symmetry_3
N1 Cu1 N1 180 7_556 .
N1 Cu1 N4 88.34(9) 7_556 2
N1 Cu1 N4 91.66(9) . 2
N1 Cu1 N4 91.66(9) 7_556 8_556
N1 Cu1 N4 88.34(9) . 8_556
N4 Cu1 N4 180 2 8_556
N1 Cu1 O3 90.73(9) 7_556 .
N1 Cu1 O3 89.27(9) . .
N4 Cu1 O3 82.13(9) 2 .
N4 Cu1 O3 97.87(9) 8_556 .
N1 Cu1 O3 89.27(9) 7_556 7_556
N1 Cu1 O3 90.73(9) . 7_556
N4 Cu1 O3 97.87(9) 2 7_556
N4 Cu1 O3 82.13(9) 8_556 7_556
O3 Cu1 O3 180 . 7_556
O1 S1 O2 125.39(14) . .
O1 S1 N3 107.44(13) . .
O2 S1 N3 106.37(13) . .
O1 S1 N2 105.40(12) . .
O2 S1 N2 107.28(13) . .
N3 S1 N2 102.84(12) . .
N5 O3 Cu1 135.32(19) . .
C1 N1 C3 107.1(2) . .
C1 N1 Cu1 126.20(19) . .
C3 N1 Cu1 126.35(19) . .
C1 N2 C2 107.5(2) . .
C1 N2 S1 125.39(19) . .
C2 N2 S1 127.03(19) . .
C4 N3 C6 107.8(2) . .
C4 N3 S1 126.2(2) . .
C6 N3 S1 125.9(2) . .
C4 N4 C5 106.5(2) . .
C4 N4 Cu1 127.35(19) . 2
C5 N4 Cu1 126.2(2) . 2
O4 N5 O5 120.7(3) . .
O4 N5 O3 119.2(3) . .
O5 N5 O3 120.1(2) . .
N1 C1 N2 109.9(2) . .
N1 C1 H1A 125.1 . .
N2 C1 H1A 125.1 . .
C3 C2 N2 105.5(2) . .
C3 C2 H2A 127.2 . .
N2 C2 H2A 127.2 . .
C2 C3 N1 110.0(2) . .
C2 C3 H3A 125.0 . .
N1 C3 H3A 125.0 . .
N4 C4 N3 110.3(2) . .
N4 C4 H4B 124.8 . .
N3 C4 H4B 124.8 . .
C6 C5 N4 110.5(3) . .
C6 C5 H5A 124.7 . .
N4 C5 H5A 124.7 . .
C5 C6 N3 104.9(2) . .
C5 C6 H6A 127.5 . .
N3 C6 H6A 127.5 . .
O6 C7 C8 121.3(3) . 2
O6 C7 C8 121.3(3) . .
C8 C7 C8 117.4(7) 2 .
C7 C8 H8A 109.5 . .
C7 C8 H8B 109.5 . .
H8A C8 H8B 109.5 . .
C7 C8 H8C 109.5 . .
H8A C8 H8C 109.5 . .
H8B C8 H8C 109.5 . .
O7 C9 C10 122.6(4) . 2
O7 C9 C10 122.6(4) . .
C10 C9 C10 114.8(7) 2 .
C9 C10 H10A 109.5 . .
C9 C10 H10B 109.5 . .
H10A C10 H10B 109.5 . .
C9 C10 H10C 109.5 . .
H10A C10 H10C 109.5 . .
H10B C10 H10C 109.5 . .

loop_
_geom_bond_atom_site_label_1
_geom_bond_atom_site_label_2
_geom_bond_distance
_geom_bond_site_symmetry_2
Cu1 N1 2.013(2) 7_556
Cu1 N1 2.013(2) .
Cu1 N4 2.035(2) 2
Cu1 N4 2.035(2) 8_556
Cu1 O3 2.363(2) .
Cu1 O3 2.363(2) 7_556
S1 O1 1.410(2) .
S1 O2 1.412(2) .
S1 N3 1.666(2) .
S1 N2 1.667(2) .
O3 N5 1.257(3) .
O4 N5 1.218(4) .
O5 N5 1.235(3) .
O6 C7 1.199(7) .
O7 C9 1.219(8) .
N1 C1 1.302(4) .
N1 C3 1.390(4) .
N2 C1 1.367(3) .
N2 C2 1.398(4) .
N3 C4 1.369(4) .
N3 C6 1.395(4) .
N4 C4 1.301(4) .
N4 C5 1.393(4) .
N4 Cu1 2.035(2) 2
C1 H1A 0.9300 .
C2 C3 1.336(4) .
C2 H2A 0.9300 .
C3 H3A 0.9300 .
C4 H4B 0.9300 .
C5 C6 1.345(4) .
C5 H5A 0.9300 .
C6 H6A 0.9300 .
C7 C8 1.489(6) 2
C7 C8 1.489(6) .
C8 H8A 0.9600 .
C8 H8B 0.9600 .
C8 H8C 0.9600 .
C9 C10 1.476(7) 2
C9 C10 1.476(7) .
C10 H10A 0.9600 .
C10 H10B 0.9600 .
C10 H10C 0.9600 .
